data_1531196
loop_
_publ_author_name
'Brusetti, R.'
'Bordet, P.'
'Marcus, J.'

_publ_section_title
;
 Investigation of the Rb - W - O system in connexion with the
 superconducting properties of the hexagonal tungsten bronzes
;
_journal_name_full 'Journal of Solid State Chemistry'
_journal_page_first 148
_journal_page_last 159
_journal_volume 172
_journal_year 2003
_chemical_formula_sum 'O3 Rb0.333 W'
_chemical_name_systematic 'Rb0.333 W O3'
_space_group_IT_number 193
_symmetry_space_group_name_Hall '-P 6c 2'
_symmetry_space_group_name_H-M 'P 63/m c m'
_cell_angle_alpha 90
_cell_angle_beta 90
_cell_angle_gamma 120
_cell_formula_units_Z 6
_cell_length_a 7.3939
_cell_length_b 7.3939
_cell_length_c 7.5758
_cell_volume 358.679
_citation_journal_id_ASTM JSSCBI
_cod_data_source_file Brusetti_JSSCBI_2003_1520.cif
_cod_data_source_block O3Rb0.333W1
_cod_original_cell_volume 358.6793
_cod_original_formula_sum 'O3 Rb0.333 W1'
_cod_database_code 1531196

loop_
_symmetry_equiv_pos_as_xyz
x,y,z
x-y,x,z+1/2
-y,x-y,z
-x,-y,z+1/2
-x+y,-x,z
y,-x+y,z+1/2
-y,-x,-z
x-y,-y,-z+1/2
x,x-y,-z
y,x,-z+1/2
-x+y,y,-z
-x,-x+y,-z+1/2
-x,-y,-z
-x+y,-x,-z-1/2
y,-x+y,-z
x,y,-z-1/2
x-y,x,-z
-y,x-y,-z-1/2
y,x,z
-x+y,y,z-1/2
-x,-x+y,z
-y,-x,z-1/2
x-y,-y,z
x,x-y,z-1/2

loop_
_atom_site_label
_atom_site_type_symbol
_atom_site_fract_x
_atom_site_fract_y
_atom_site_fract_z
_atom_site_occupancy
_atom_site_U_iso_or_equiv
O1 O-2 0.216 0.423 0.25 1 0.0
Rb1 Rb+1 0 0 0 1 0.0
W1 W+5 0.48241 0 0.25 1 0.0
O2 O-2 0 0.5 0 1 0.0
